data_4132963
loop_
_publ_author_name
'Li, Quan'
'Qian, Hai'
'Shao, Baihao'
'Hughes, Russell P.'
'Aprahamian, Ivan'

_publ_section_title
;
 Building Strain with Large Macrocycles and Using It To Tune the Thermal
 Half-Lives of Hydrazone Photochromes.
;
_journal_issue 37
_journal_name_full 'Journal of the American Chemical Society'
_journal_page_first 11829
_journal_page_last 11835
_journal_paper_doi 10.1021/jacs.8b07612
_journal_volume 140
_journal_year 2018
_chemical_formula_moiety 'C19 H20 N2 O4'
_chemical_formula_sum 'C19 H20 N2 O4'
_chemical_formula_weight 340.37
_space_group_crystal_system monoclinic
_space_group_IT_number 14
_space_group_name_Hall '-P 2yn'
_space_group_name_H-M_alt 'P 1 21/n 1'
_atom_sites_solution_hydrogens geom
_atom_sites_solution_primary direct
_audit_creation_date 2017-04-10
_audit_creation_method
;
Olex2 1.2-alpha
(compiled 2017.03.28 svn.r3405 for OlexSys, GUI svn.r5335)
;
_cell_angle_alpha 90
_cell_angle_beta 103.774(3)
_cell_angle_gamma 90
_cell_formula_units_Z 4
_cell_length_a 15.4635(4)
_cell_length_b 4.98269(12)
_cell_length_c 23.2124(6)
_cell_measurement_reflns_used 6466
_cell_measurement_temperature 173(2)
_cell_measurement_theta_max 72.7790
_cell_measurement_theta_min 2.0110
_cell_volume 1737.08(8)
_computing_cell_refinement 'CrysAlisPro 1.171.39.20a (Rigaku OD, 2015)'
_computing_data_collection 'CrysAlisPro 1.171.39.20a (Rigaku OD, 2015)'
_computing_data_reduction 'CrysAlisPro 1.171.39.20a (Rigaku OD, 2015)'
_computing_molecular_graphics 'Olex2 (Dolomanov et al., 2009)'
_computing_publication_material 'Olex2 (Dolomanov et al., 2009)'
_computing_structure_refinement 'XL (Sheldrick, 2008)'
_computing_structure_solution 'ShelXS (Sheldrick, 2008)'
_diffrn_ambient_temperature 173(2)
_diffrn_detector 'CCD plate'
_diffrn_detector_area_resol_mean 8.36
_diffrn_measured_fraction_theta_full 1.000
_diffrn_measured_fraction_theta_max 0.988
_diffrn_measurement_details
;
List of Runs (angles in degrees, time in seconds):

  # Type    Start    End  Width  t~exp~   \w     \q     \k     \f   Frames
--------------------------------------------------------------------------
  1  \w     91.00 264.00   1.00   30.00    --  110.00  73.83  21.73  173
  2  \w     43.72 226.72   1.00   30.00    --   72.50  73.83 126.72  183
  3  \w     81.22 264.22   1.00   30.00    --  110.00  73.83-125.78  183
  4  \f    -25.77 343.46   1.00   30.00 101.72  72.50  73.83    --   369
  5  \w    119.22 193.22   1.00   30.00    --   40.00  73.83 -48.27   74
  6  \f    -25.77 302.43   1.00   30.00 164.22 107.50  73.83    --   328
  7  \w    -29.78  44.22   1.00   30.00    --    0.00  73.83 126.72   74
  8  \w    184.22 259.22   1.00   30.00    --  105.00  73.83 134.22   75
  9  \f   -154.22 -19.14   1.00   30.00 176.72  80.00  73.83    --   135
 10  \f   -241.63 -17.50   1.00   30.00 101.72  15.00  73.83    --   224
 11  \f    -25.77 324.44   1.00   30.00  86.72 110.00  73.83    --   350
 12  \f   -322.45 -18.26   1.00   30.00-138.28 110.00  73.83    --   304
 13  \f   -279.25 -17.08   1.00   30.00 144.22 110.00  73.83    --   262
 14  \f    -25.77 343.46   1.00   30.00 116.72 110.00  73.83    --   369
 15  \w    174.14 224.14   1.00   30.00    --   87.50  73.83  39.22   50
 16  \w    178.47 228.47   1.00   30.00    --   75.00  73.83 -55.78   50
 17  \w    154.45 204.45   1.00   30.00    --   65.00  73.83-123.28   50
 18  \w    144.22 194.22   1.00   30.00    --   40.00  73.83  21.73   50
;
_diffrn_measurement_device 'abstract diffractometer'
_diffrn_measurement_device_type 'Saxi-CrysAlisPro-abstract goniometer imported SAXI images'
_diffrn_measurement_method '\w and \f scans'
_diffrn_orient_matrix_type 'CrysAlisPro convention (1999,Acta A55,543-557)'
_diffrn_orient_matrix_UB_11 -0.0541261000
_diffrn_orient_matrix_UB_12 -0.2622252000
_diffrn_orient_matrix_UB_13 -0.0115340000
_diffrn_orient_matrix_UB_21 -0.0604084000
_diffrn_orient_matrix_UB_22 0.1244275000
_diffrn_orient_matrix_UB_23 -0.0561284000
_diffrn_orient_matrix_UB_31 0.0627633000
_diffrn_orient_matrix_UB_32 -0.1065236000
_diffrn_orient_matrix_UB_33 -0.0372792000
_diffrn_radiation_monochromator graphite
_diffrn_radiation_probe x-ray
_diffrn_radiation_type CuK\a
_diffrn_radiation_wavelength 1.54184
_diffrn_reflns_av_R_equivalents 0.0626
_diffrn_reflns_av_unetI/netI 0.0301
_diffrn_reflns_Laue_measured_fraction_full 1.000
_diffrn_reflns_Laue_measured_fraction_max 0.988
_diffrn_reflns_limit_h_max 19
_diffrn_reflns_limit_h_min -19
_diffrn_reflns_limit_k_max 6
_diffrn_reflns_limit_k_min -6
_diffrn_reflns_limit_l_max 28
_diffrn_reflns_limit_l_min -28
_diffrn_reflns_number 19354
_diffrn_reflns_point_group_measured_fraction_full 1.000
_diffrn_reflns_point_group_measured_fraction_max 0.988
_diffrn_reflns_theta_full 67.684
_diffrn_reflns_theta_max 73.308
_diffrn_reflns_theta_min 3.123
_diffrn_source 'fine-focus sealed X-ray tube'
_diffrn_source_type 'Enhance (Cu) X-ray Source'
_diffrn_standards_number 0
_exptl_absorpt_coefficient_mu 0.756
_exptl_absorpt_correction_T_max 1.00000
_exptl_absorpt_correction_T_min 0.64345
_exptl_absorpt_correction_type multi-scan
_exptl_absorpt_process_details
;
CrysAlisPro 1.171.39.20a (Rigaku Oxford Diffraction, 2015)
Empirical absorption correction using spherical harmonics,
 implemented in SCALE3 ABSPACK scaling algorithm.
;
_exptl_crystal_colour colourless
_exptl_crystal_colour_primary colourless
_exptl_crystal_density_diffrn 1.301
_exptl_crystal_description needle
_exptl_crystal_F_000 720
_exptl_crystal_recrystallization_method 'used as received'
_exptl_crystal_size_max 0.4
_exptl_crystal_size_mid 0.094
_exptl_crystal_size_min 0.052
_refine_diff_density_max 0.621
_refine_diff_density_min -0.799
_refine_diff_density_rms 0.059
_refine_ls_extinction_method none
_refine_ls_goodness_of_fit_ref 1.030
_refine_ls_hydrogen_treatment constr
_refine_ls_matrix_type full
_refine_ls_number_parameters 268
_refine_ls_number_reflns 3450
_refine_ls_number_restraints 3
_refine_ls_restrained_S_all 1.082
_refine_ls_R_factor_all 0.0914
_refine_ls_R_factor_gt 0.0699
_refine_ls_shift/su_max 0.005
_refine_ls_shift/su_mean 0.000
_refine_ls_structure_factor_coef Fsqd
_refine_ls_weighting_details 'w=1/[\s^2^(Fo^2^)+(0.0859P)^2^+2.1180P] where P=(Fo^2^+2Fc^2^)/3'
_refine_ls_weighting_scheme calc
_refine_ls_wR_factor_gt 0.1750
_refine_ls_wR_factor_ref 0.1932
_reflns_Friedel_coverage 0.000
_reflns_number_gt 2576
_reflns_number_total 3450
_reflns_threshold_expression 'I > 2\s(I)'
_cod_data_source_file ja8b07612_si_003.cif
_cod_data_source_block ia317c
_cod_database_code 4132963
_shelxl_version_number 2014/6
_shelx_space_group_comment
;
The symmetry employed for this shelxl refinement is uniquely defined
by the following loop, which should always be used as a source of
symmetry information in preference to the above space-group names.
They are only intended as comments.
;
_reflns_odcompleteness_completeness 98.80
_reflns_odcompleteness_iscentric 1
_reflns_odcompleteness_theta 73.15
_olex2_refinement_description
;
1. Fixed Uiso
 At 1.2 times of:
  All C(H) groups, All C(H,H) groups, All N(H) groups
 At 1.5 times of:
  All C(H,H,H) groups
2. Restrained distances
 C18-C19A
 1.48 with sigma of 0.02
 C18-C19
 1.48 with sigma of 0.02
 C18-O4
 1.48 with sigma of 0.02
3. Uiso/Uaniso restraints and constraints
Uanis(C18) = Uanis(C9)
Uanis(C18A) = Uanis(C9)
Uanis(O4A) = Uanis(O2)
Uanis(O4) = Uanis(O2)
4. Others
 Fixed Sof: O4(0.5) O4A(0.5) C4(0.5) H4(0.5) C4A(0.5) H4A(0.5) C5(0.5) H5(0.5)
 C5A(0.5) H5A(0.5) H6B(0.5) H6A(0.5) C7(0.5) H7(0.5) C7A(0.5) H7A(0.5) C8(0.5)
 H8(0.5) C8A(0.5) H8A(0.5) C18(0.5) H18A(0.5) H18B(0.5) C18A(0.5) H18C(0.5)
 H18D(0.5) C19(0.5) H19A(0.5) H19B(0.5) H19C(0.5) C19A(0.5) H19D(0.5) H19E(0.5)
 H19F(0.5)
5.a Secondary CH2 refined with riding coordinates:
 C9(H9A,H9B), C18(H18A,H18B), C18A(H18C,H18D)
5.b Aromatic/amide H refined with riding coordinates:
 N2(H2), C4(H4), C4A(H4A), C5(H5), C5A(H5A), C6(H6B), C6(H6A), C7(H7),
 C7A(H7A), C8(H8), C8A(H8A), C12(H12), C13(H13), C14(H14), C15(H15)
5.c Idealised Me refined as rotating group:
 C10(H10A,H10B,H10C), C19(H19A,H19B,H19C), C19A(H19D,H19E,H19F)
;
_olex2_diffrn_ambient_temperature_device 'Oxford Cryosystems'
_olex2_exptl_crystal_mounting_method 'The crystal was mounted on a nylon loop with paratone oil'
_olex2_submission_original_sample_id 1q-270
_olex2_submission_special_instructions 'No special instructions were received'
_oxdiff_exptl_absorpt_empirical_details
;
Empirical correction (ABSPACK) includes:
- Absorption correction using spherical harmonics
- Frame scaling
- Detector area scaling
;
_oxdiff_exptl_absorpt_empirical_full_max 1.568
_oxdiff_exptl_absorpt_empirical_full_min 0.763

loop_
_space_group_symop_operation_xyz
'x, y, z'
'-x+1/2, y+1/2, -z+1/2'
'-x, -y, -z'
'x-1/2, -y-1/2, z-1/2'

loop_
_atom_site_label
_atom_site_type_symbol
_atom_site_fract_x
_atom_site_fract_y
_atom_site_fract_z
_atom_site_U_iso_or_equiv
_atom_site_adp_type
_atom_site_occupancy
_atom_site_site_symmetry_order
_atom_site_calc_flag
_atom_site_refinement_flags_posn
_atom_site_refinement_flags_occupancy
_atom_site_disorder_assembly
_atom_site_disorder_group
O1 O 0.85901(13) 0.7041(4) 0.21876(8) 0.0424(5) Uani 1 1 d . . . .
O2 O 0.78163(13) 0.9172(4) 0.13784(8) 0.0395(4) Uani 1 1 d . . . .
O3 O 0.96837(15) 0.3432(5) 0.31564(9) 0.0563(6) Uani 1 1 d . . . .
O4 O 1.0620(3) 0.0419(9) 0.37722(18) 0.0395(4) Uani 0.5 1 d D P A 1
O4A O 1.0781(3) 0.1595(9) 0.37810(18) 0.0395(4) Uani 0.5 1 d . P A 2
N1 N 0.94083(13) 0.3910(4) 0.14272(9) 0.0300(5) Uani 1 1 d . . . .
N2 N 0.96708(14) 0.3236(4) 0.19998(9) 0.0322(5) Uani 1 1 d . . . .
H2 H 0.9445 0.4045 0.2267 0.039 Uiso 1 1 calc R . . .
C1 C 0.84144(17) 0.7378(5) 0.16539(11) 0.0320(6) Uani 1 1 d . . . .
C2 C 0.88317(16) 0.5816(5) 0.12463(11) 0.0294(5) Uani 1 1 d . . . .
C3 C 0.86152(16) 0.6317(5) 0.05933(11) 0.0293(5) Uani 1 1 d . . . .
C4 C 0.8396(4) 0.4128(11) 0.0217(2) 0.0350(11) Uani 0.5 1 d . P B 1
H4 H 0.8383 0.2374 0.0375 0.042 Uiso 0.5 1 calc R P B 1
C4A C 0.9322(4) 0.6273(11) 0.0306(2) 0.0355(11) Uani 0.5 1 d . P B 2
H4A H 0.9912 0.5984 0.0534 0.043 Uiso 0.5 1 calc R P B 2
C5 C 0.8197(4) 0.4520(11) -0.0392(2) 0.0380(12) Uani 0.5 1 d . P B 1
H5 H 0.8005 0.3045 -0.0650 0.046 Uiso 0.5 1 calc R P B 1
C5A C 0.9175(4) 0.6641(12) -0.0302(2) 0.0398(12) Uani 0.5 1 d . P B 2
H5A H 0.9653 0.6612 -0.0494 0.048 Uiso 0.5 1 calc R P B 2
C6 C 0.8275(2) 0.7067(6) -0.06311(12) 0.0398(6) Uani 1 1 d . . . .
H6B H 0.8157 0.7311 -0.1048 0.048 Uiso 0.5 1 calc R P B 2
H6A H 0.8208 0.7304 -0.1045 0.048 Uiso 0.5 1 calc R P B 1
C7 C 0.8453(4) 0.9234(11) -0.0245(2) 0.0406(13) Uani 0.5 1 d . P B 1
H7 H 0.8445 1.1001 -0.0400 0.049 Uiso 0.5 1 calc R P B 1
C7A C 0.7616(4) 0.7128(12) -0.0370(2) 0.0389(12) Uani 0.5 1 d . P B 2
H7A H 0.7026 0.7402 -0.0600 0.047 Uiso 0.5 1 calc R P B 2
C8 C 0.8643(4) 0.8854(11) 0.0367(2) 0.0375(12) Uani 0.5 1 d . P B 1
H8 H 0.8791 1.0345 0.0627 0.045 Uiso 0.5 1 calc R P B 1
C8A C 0.7764(4) 0.6797(11) 0.0240(2) 0.0355(11) Uani 0.5 1 d . P B 2
H8A H 0.7275 0.6900 0.0421 0.043 Uiso 0.5 1 calc R P B 2
C9 C 0.7384(2) 1.0708(6) 0.17696(13) 0.0467(6) Uani 1 1 d . . . .
H9A H 0.7831 1.1773 0.2055 0.056 Uiso 1 1 calc R . . .
H9B H 0.7084 0.9479 0.1995 0.056 Uiso 1 1 calc R . . .
C10 C 0.6716(2) 1.2528(7) 0.13852(15) 0.0497(8) Uani 1 1 d . . . .
H10A H 0.7012 1.3629 0.1140 0.075 Uiso 1 1 calc GR . . .
H10B H 0.6450 1.3696 0.1636 0.075 Uiso 1 1 calc GR . . .
H10C H 0.6248 1.1449 0.1129 0.075 Uiso 1 1 calc GR . . .
C11 C 1.03055(16) 0.1238(5) 0.21642(11) 0.0317(6) Uani 1 1 d . . . .
C12 C 1.06430(17) -0.0124(6) 0.17338(12) 0.0363(6) Uani 1 1 d . . . .
H12 H 1.0439 0.0340 0.1327 0.044 Uiso 1 1 calc R . . .
C13 C 1.12644(19) -0.2114(6) 0.18974(14) 0.0436(7) Uani 1 1 d . . . .
H13 H 1.1479 -0.3029 0.1600 0.052 Uiso 1 1 calc R . . .
C14 C 1.15870(19) -0.2821(6) 0.24884(14) 0.0449(7) Uani 1 1 d . . . .
H14 H 1.2023 -0.4191 0.2596 0.054 Uiso 1 1 calc R . . .
C15 C 1.12664(19) -0.1513(7) 0.29137(13) 0.0445(7) Uani 1 1 d . . . .
H15 H 1.1484 -0.1991 0.3319 0.053 Uiso 1 1 calc R . . .
C16 C 1.06247(18) 0.0511(6) 0.27640(12) 0.0378(6) Uani 1 1 d . . . .
C17 C 1.0277(2) 0.1836(8) 0.32308(12) 0.0509(8) Uani 1 1 d . . . .
C18 C 1.0367(5) 0.2678(14) 0.4243(3) 0.0467(6) Uani 0.5 1 d D P A 1
H18A H 1.0469 0.4522 0.4114 0.056 Uiso 0.5 1 calc R P A 1
H18B H 0.9734 0.2506 0.4256 0.056 Uiso 0.5 1 calc R P A 1
C18A C 1.0398(5) 0.1514(14) 0.4292(3) 0.0467(6) Uani 0.5 1 d . P A 2
H18C H 1.0608 0.0010 0.4569 0.056 Uiso 0.5 1 calc R P A 2
H18D H 0.9742 0.1702 0.4200 0.056 Uiso 0.5 1 calc R P A 2
C19 C 1.0930(7) 0.214(3) 0.4808(4) 0.106(4) Uani 0.5 1 d D P A 1
H19A H 1.1012 0.0195 0.4859 0.159 Uiso 0.5 1 calc GR P A 1
H19B H 1.0657 0.2847 0.5117 0.159 Uiso 0.5 1 calc GR P A 1
H19C H 1.1509 0.2999 0.4839 0.159 Uiso 0.5 1 calc GR P A 1
C19A C 1.0923(6) 0.4191(18) 0.4455(4) 0.071(2) Uani 0.5 1 d D P A 2
H19D H 1.1564 0.3835 0.4528 0.106 Uiso 0.5 1 calc GR P A 2
H19E H 1.0788 0.4954 0.4813 0.106 Uiso 0.5 1 calc GR P A 2
H19F H 1.0748 0.5465 0.4126 0.106 Uiso 0.5 1 calc GR P A 2

loop_
_atom_site_aniso_label
_atom_site_aniso_U_11
_atom_site_aniso_U_22
_atom_site_aniso_U_33
_atom_site_aniso_U_23
_atom_site_aniso_U_13
_atom_site_aniso_U_12
O1 0.0513(11) 0.0492(12) 0.0300(10) 0.0023(8) 0.0165(8) 0.0111(10)
O2 0.0482(9) 0.0389(10) 0.0333(8) 0.0033(8) 0.0134(7) 0.0045(8)
O3 0.0614(13) 0.0753(16) 0.0362(11) 0.0053(11) 0.0192(10) 0.0212(13)
O4 0.0482(9) 0.0389(10) 0.0333(8) 0.0033(8) 0.0134(7) 0.0045(8)
O4A 0.0482(9) 0.0389(10) 0.0333(8) 0.0033(8) 0.0134(7) 0.0045(8)
N1 0.0311(10) 0.0320(11) 0.0274(10) -0.0001(9) 0.0079(8) -0.0031(9)
N2 0.0340(11) 0.0360(12) 0.0282(10) 0.0010(9) 0.0106(8) 0.0012(9)
C1 0.0347(13) 0.0301(13) 0.0345(13) 0.0011(10) 0.0147(10) -0.0041(11)
C2 0.0314(12) 0.0282(12) 0.0306(12) -0.0003(10) 0.0114(10) -0.0044(10)
C3 0.0314(12) 0.0281(12) 0.0294(12) -0.0008(10) 0.0093(10) -0.0009(10)
C4 0.044(3) 0.026(3) 0.036(3) 0.000(2) 0.013(2) 0.002(2)
C4A 0.039(3) 0.037(3) 0.033(3) 0.002(2) 0.013(2) 0.003(2)
C5 0.047(3) 0.035(3) 0.032(3) -0.005(2) 0.011(2) -0.007(2)
C5A 0.048(3) 0.041(3) 0.034(3) 0.001(2) 0.017(2) 0.002(3)
C6 0.0542(16) 0.0381(15) 0.0275(13) 0.0017(11) 0.0105(12) -0.0014(13)
C7 0.057(3) 0.031(3) 0.035(3) 0.006(2) 0.015(3) -0.001(3)
C7A 0.040(3) 0.041(3) 0.033(3) 0.003(2) 0.003(2) -0.006(2)
C8 0.048(3) 0.033(3) 0.031(3) -0.003(2) 0.012(2) -0.004(2)
C8A 0.037(3) 0.037(3) 0.033(3) 0.004(2) 0.011(2) -0.005(2)
C9 0.0598(14) 0.0426(16) 0.0422(12) 0.0047(12) 0.0209(11) 0.0112(14)
C10 0.0488(16) 0.0487(18) 0.0583(19) 0.0100(15) 0.0258(15) 0.0109(14)
C11 0.0278(12) 0.0346(14) 0.0334(13) 0.0001(11) 0.0085(10) -0.0046(11)
C12 0.0354(13) 0.0392(15) 0.0344(13) -0.0022(11) 0.0084(11) 0.0001(12)
C13 0.0407(15) 0.0402(16) 0.0508(17) -0.0090(13) 0.0126(13) 0.0007(13)
C14 0.0367(14) 0.0391(16) 0.0562(18) 0.0048(14) 0.0057(13) 0.0053(13)
C15 0.0374(14) 0.0528(18) 0.0419(15) 0.0093(14) 0.0066(12) 0.0005(14)
C16 0.0346(13) 0.0454(16) 0.0340(14) 0.0025(12) 0.0095(11) 0.0004(12)
C17 0.0481(17) 0.076(2) 0.0288(14) 0.0072(15) 0.0099(12) 0.0101(17)
C18 0.0598(14) 0.0426(16) 0.0422(12) 0.0047(12) 0.0209(11) 0.0112(14)
C18A 0.0598(14) 0.0426(16) 0.0422(12) 0.0047(12) 0.0209(11) 0.0112(14)
C19 0.099(7) 0.157(11) 0.067(6) -0.028(7) 0.028(5) 0.012(8)
C19A 0.072(5) 0.084(6) 0.058(4) 0.011(4) 0.017(4) 0.008(5)

loop_
_atom_type_symbol
_atom_type_description
_atom_type_scat_dispersion_real
_atom_type_scat_dispersion_imag
_atom_type_scat_source
C C 0.0181 0.0091 'International Tables Vol C Tables 4.2.6.8 and 6.1.1.4'
H H 0.0000 0.0000 'International Tables Vol C Tables 4.2.6.8 and 6.1.1.4'
N N 0.0311 0.0180 'International Tables Vol C Tables 4.2.6.8 and 6.1.1.4'
O O 0.0492 0.0322 'International Tables Vol C Tables 4.2.6.8 and 6.1.1.4'

loop_
_geom_angle_atom_site_label_1
_geom_angle_atom_site_label_2
_geom_angle_atom_site_label_3
_geom_angle
C1 O2 C9 114.8(2)
C17 O4 C18 98.4(4)
C17 O4A C18A 121.8(5)
C2 N1 N2 121.8(2)
N1 N2 H2 120.6
N1 N2 C11 118.8(2)
C11 N2 H2 120.6
O1 C1 O2 122.8(2)
O1 C1 C2 123.4(2)
O2 C1 C2 113.7(2)
N1 C2 C1 123.0(2)
N1 C2 C3 114.9(2)
C1 C2 C3 122.2(2)
C4 C3 C2 118.0(3)
C4A C3 C2 117.8(3)
C8 C3 C2 121.5(3)
C8 C3 C4 120.5(4)
C8A C3 C2 125.3(3)
C8A C3 C4A 117.0(4)
C3 C4 H4 120.2
C5 C4 C3 119.5(5)
C5 C4 H4 120.2
C3 C4A H4A 119.3
C5A C4A C3 121.4(5)
C5A C4A H4A 119.3
C4 C5 H5 119.6
C4 C5 C6 120.8(5)
C6 C5 H5 119.6
C4A C5A H5A 121.1
C4A C5A C6 117.7(5)
C6 C5A H5A 121.1
C5 C6 H6A 120.9
C5A C6 H6B 119.3
C7 C6 C5 118.1(4)
C7 C6 H6A 120.9
C7A C6 C5A 121.5(4)
C7A C6 H6B 119.3
C6 C7 H7 119.5
C6 C7 C8 120.9(5)
C8 C7 H7 119.5
C6 C7A H7A 119.6
C6 C7A C8A 120.8(5)
C8A C7A H7A 119.6
C3 C8 C7 119.8(5)
C3 C8 H8 120.1
C7 C8 H8 120.1
C3 C8A H8A 119.2
C7A C8A C3 121.6(5)
C7A C8A H8A 119.2
O2 C9 H9A 110.2
O2 C9 H9B 110.2
O2 C9 C10 107.4(2)
H9A C9 H9B 108.5
C10 C9 H9A 110.2
C10 C9 H9B 110.2
C9 C10 H10A 109.5
C9 C10 H10B 109.5
C9 C10 H10C 109.5
H10A C10 H10B 109.5
H10A C10 H10C 109.5
H10B C10 H10C 109.5
N2 C11 C12 120.6(2)
N2 C11 C16 121.0(2)
C12 C11 C16 118.4(2)
C11 C12 H12 119.8
C13 C12 C11 120.4(3)
C13 C12 H12 119.8
C12 C13 H13 119.3
C12 C13 C14 121.4(3)
C14 C13 H13 119.3
C13 C14 H14 120.5
C15 C14 C13 119.0(3)
C15 C14 H14 120.5
C14 C15 H15 119.3
C14 C15 C16 121.4(3)
C16 C15 H15 119.3
C11 C16 C17 120.5(3)
C15 C16 C11 119.4(3)
C15 C16 C17 120.1(3)
O3 C17 O4 124.5(3)
O3 C17 O4A 116.9(3)
O3 C17 C16 126.4(3)
O4 C17 C16 107.5(3)
O4A C17 C16 115.5(3)
O4 C18 H18A 110.4
O4 C18 H18B 110.4
H18A C18 H18B 108.6
C19 C18 O4 106.8(6)
C19 C18 H18A 110.4
C19 C18 H18B 110.4
O4A C18A H18C 114.8
O4A C18A H18D 114.7
O4A C18A C19A 83.3(5)
H18C C18A H18D 111.8
C19A C18A H18C 114.8
C19A C18A H18D 114.7
C18 C19 H19A 109.5
C18 C19 H19B 109.5
C18 C19 H19C 109.5
H19A C19 H19B 109.5
H19A C19 H19C 109.5
H19B C19 H19C 109.5
C18A C19A H19D 109.5
C18A C19A H19E 109.5
C18A C19A H19F 109.5
H19D C19A H19E 109.5
H19D C19A H19F 109.5
H19E C19A H19F 109.5

loop_
_geom_bond_atom_site_label_1
_geom_bond_atom_site_label_2
_geom_bond_distance
O1 C1 1.215(3)
O2 C1 1.335(3)
O2 C9 1.465(3)
O3 C17 1.196(4)
O4 C17 1.429(5)
O4 C18 1.678(7)
O4A C17 1.334(5)
O4A C18A 1.448(8)
N1 N2 1.337(3)
N1 C2 1.302(3)
N2 H2 0.8800
N2 C11 1.386(3)
C1 C2 1.486(3)
C2 C3 1.493(3)
C3 C4 1.389(6)
C3 C4A 1.410(6)
C3 C8 1.373(6)
C3 C8A 1.395(6)
C4 H4 0.9500
C4 C5 1.387(7)
C4A H4A 0.9500
C4A C5A 1.386(7)
C5 H5 0.9500
C5 C6 1.402(6)
C5A H5A 0.9500
C5A C6 1.435(6)
C6 H6B 0.9500
C6 H6A 0.9500
C6 C7 1.388(6)
C6 C7A 1.304(6)
C7 H7 0.9500
C7 C8 1.394(7)
C7A H7A 0.9500
C7A C8A 1.390(7)
C8 H8 0.9500
C8A H8A 0.9500
C9 H9A 0.9900
C9 H9B 0.9900
C9 C10 1.499(4)
C10 H10A 0.9800
C10 H10B 0.9800
C10 H10C 0.9800
C11 C12 1.407(4)
C11 C16 1.409(4)
C12 H12 0.9500
C12 C13 1.370(4)
C13 H13 0.9500
C13 C14 1.389(4)
C14 H14 0.9500
C14 C15 1.370(4)
C15 H15 0.9500
C15 C16 1.399(4)
C16 C17 1.475(4)
C18 H18A 0.9900
C18 H18B 0.9900
C18 C19 1.417(10)
C18A H18C 0.9900
C18A H18D 0.9900
C18A C19A 1.561(11)
C19 H19A 0.9800
C19 H19B 0.9800
C19 H19C 0.9800
C19A H19D 0.9800
C19A H19E 0.9800
C19A H19F 0.9800

loop_
_geom_hbond_atom_site_label_D
_geom_hbond_atom_site_label_H
_geom_hbond_atom_site_label_A
_geom_hbond_distance_DH
_geom_hbond_distance_HA
_geom_hbond_distance_DA
_geom_hbond_angle_DHA
N2 H2 O1 0.88 1.97 2.631(3) 130.6
N2 H2 O3 0.88 2.03 2.682(3) 129.9
